data_7213352
loop_
_publ_author_name
'Yoshioka, Ryuzo'
'Hiramatsu, Hajime'
'Okamura, Kimio'
'Tsujioka, Ikuko'
'Yamada, Shin-ichi'

_publ_section_title
;
 Crystal structure--solubility relationships in optical resolution by
 diastereomeric salt formation of DL-phenylglycine with
 (1S&#x200A;)-(+)-camphor-10-sulfonic acid
;
_journal_issue 10
_journal_name_full 'Journal of the Chemical Society, Perkin Transactions 2'
_journal_page_first 2121
_journal_paper_doi 10.1039/b003068f
_journal_year 2000
_chemical_formula_sum 'C8 H10 Cl N O2'
_chemical_formula_weight 187.62
_chemical_name_common L-PGHCl
_chemical_name_systematic
; 
L-enylglycine hydrochloride
;
_space_group_IT_number 19
_symmetry_cell_setting orthorhombic
_symmetry_space_group_name_Hall 'P 2ac 2ab'
_symmetry_space_group_name_H-M 'P 21 21 21'
_atom_sites_solution_hydrogens geom
_atom_sites_solution_primary direct
_atom_sites_solution_secondary difmap
_audit_creation_method SHELXL-97
_cell_angle_alpha 90.00
_cell_angle_beta 90.00
_cell_angle_gamma 90.00
_cell_formula_units_Z 4
_cell_length_a 7.261(1)
_cell_length_b 22.781(2)
_cell_length_c 5.438(1)
_cell_measurement_reflns_used 25
_cell_measurement_temperature 293
_cell_measurement_theta_max 45
_cell_measurement_theta_min 35
_cell_volume 899.5(2)
_computing_cell_refinement 'Rigaku/MSC AFC5R software 1992'
_computing_data_collection 'Rigaku/MSC AFC5R software 1992'
_computing_data_reduction 'Rigaku/MSC AFC5R software 1992'
_computing_structure_refinement 'SHELXL-97 (Sheldrick, 1997)'
_computing_structure_solution 'SHELXS-97 (Sheldrick, 1990)'
_diffrn_ambient_temperature 293
_diffrn_measured_fraction_theta_full 1.000
_diffrn_measured_fraction_theta_max 1.000
_diffrn_measurement_device_type 'Rigaku AFC5R diffractometer'
_diffrn_measurement_method ot
_diffrn_radiation_monochromator graphite
_diffrn_radiation_source 'nomal-focus rotating anode'
_diffrn_radiation_type CuK\a
_diffrn_radiation_wavelength 1.54178
_diffrn_reflns_av_R_equivalents 0.0188
_diffrn_reflns_av_sigmaI/netI 0.0150
_diffrn_reflns_limit_h_max 8
_diffrn_reflns_limit_h_min -8
_diffrn_reflns_limit_k_max 26
_diffrn_reflns_limit_k_min -26
_diffrn_reflns_limit_l_max 6
_diffrn_reflns_limit_l_min -6
_diffrn_reflns_number 2817
_diffrn_reflns_theta_full 64.99
_diffrn_reflns_theta_max 64.99
_diffrn_reflns_theta_min 3.88
_diffrn_standards_decay_% 0.0
_diffrn_standards_interval_count 200
_diffrn_standards_number 3
_exptl_absorpt_coefficient_mu 3.445
_exptl_absorpt_correction_type none
_exptl_crystal_colour colorless
_exptl_crystal_density_diffrn 1.385
_exptl_crystal_density_method 'not measured'
_exptl_crystal_description plate
_exptl_crystal_F_000 392
_exptl_crystal_size_max 0.4
_exptl_crystal_size_mid 0.2
_exptl_crystal_size_min 0.1
_refine_diff_density_max 0.187
_refine_diff_density_min -0.165
_refine_diff_density_rms 0.043
_refine_ls_abs_structure_details 'Flack H D (1983), Acta Cryst. A39, 876-881'
_refine_ls_abs_structure_Flack 0.013(16)
_refine_ls_extinction_coef 0.045(3)
_refine_ls_extinction_expression Fc^*^=kFc[1+0.001xFc^2^\l^3^/sin(2\q)]^-1/4^
_refine_ls_extinction_method SHELXL
_refine_ls_goodness_of_fit_ref 0.989
_refine_ls_hydrogen_treatment noref
_refine_ls_matrix_type full
_refine_ls_number_parameters 110
_refine_ls_number_reflns 1539
_refine_ls_number_restraints 0
_refine_ls_restrained_S_all 0.989
_refine_ls_R_factor_all 0.0270
_refine_ls_R_factor_gt 0.0266
_refine_ls_shift/su_max 0.003
_refine_ls_shift/su_mean 0.001
_refine_ls_structure_factor_coef Fsqd
_refine_ls_weighting_details 'calc w=1/[\s^2^(Fo^2^)+(0.1000P)^2^+0.0000P] where P=(Fo^2^+2Fc^2^)/3'
_refine_ls_weighting_scheme calc
_refine_ls_wR_factor_gt 0.1022
_refine_ls_wR_factor_ref 0.1030
_reflns_number_gt 1516
_reflns_number_total 1539
_reflns_threshold_expression >2sigma(I)
_cod_data_source_file b003068fsup1.cif
_cod_data_source_block LPG-HCl
_cod_depositor_comments
;
The following automatic conversions were performed:

'_symmetry_cell_setting' value 'ORTHORHOMBIC' changed to
'orthorhombic' according to
/home/saulius/struct/CIF-dictionaries/cif_core.dic dictionary named
'cif_core.dic' version 2.4.2 from 2011-04-26.

Automatic conversion script
Id: cif_fix_values 1891 2012-01-12 08:04:46Z andrius 
;
_cod_original_cell_volume 899.5(3)
_cod_original_sg_symbol_H-M P212121
_cod_database_code 7213352

loop_
_symmetry_equiv_pos_as_xyz
'x, y, z'
'-x+1/2, -y, z+1/2'
'x+1/2, -y+1/2, -z'
'-x, y+1/2, -z+1/2'

loop_
_atom_site_label
_atom_site_type_symbol
_atom_site_fract_x
_atom_site_fract_y
_atom_site_fract_z
_atom_site_U_iso_or_equiv
_atom_site_adp_type
_atom_site_occupancy
_atom_site_symmetry_multiplicity
_atom_site_calc_flag
Cl1 Cl -0.66671(5) -0.185610(17) -0.77243(9) 0.0392(2) Uani 1 1 d
O1 O -0.6682(2) -0.30339(6) -0.3748(2) 0.0441(4) Uani 1 1 d
O2 O -0.88115(19) -0.34362(7) -0.6198(3) 0.0552(4) Uani 1 1 d
N1 N -0.4130(2) -0.30231(7) -0.7388(3) 0.0369(4) Uani 1 1 d
C1 C -0.5819(2) -0.33899(7) -0.7745(3) 0.0315(4) Uani 1 1 d
C2 C -0.7133(3) -0.32591(6) -0.5643(3) 0.0331(4) Uani 1 1 d
C3 C -0.5380(2) -0.40406(7) -0.7799(3) 0.0297(4) Uani 1 1 d
C4 C -0.4447(3) -0.43115(7) -0.5884(3) 0.0362(4) Uani 1 1 d
C5 C -0.4205(2) -0.49160(7) -0.5899(4) 0.0401(4) Uani 1 1 d
C6 C -0.4890(2) -0.52480(7) -0.7810(4) 0.0406(5) Uani 1 1 d
C7 C -0.5816(3) -0.49821(7) -0.9729(4) 0.0429(5) Uani 1 1 d
C8 C -0.6062(3) -0.43774(8) -0.9721(3) 0.0364(4) Uani 1 1 d
H1 H -0.4466 -0.2620 -0.7341 0.044 Uiso 1 1 d
H2 H -0.3552 -0.3128 -0.5884 0.044 Uiso 1 1 d
H3 H -0.3302 -0.3088 -0.8712 0.044 Uiso 1 1 d
H4 H -0.6389 -0.3283 -0.9252 0.038 Uiso 1 1 d
H5 H -0.9510 -0.3364 -0.5046 0.060 Uiso 1 1 d
H6 H -0.3974 -0.4084 -0.4564 0.043 Uiso 1 1 d
H7 H -0.3566 -0.5102 -0.4587 0.048 Uiso 1 1 d
H8 H -0.4725 -0.5662 -0.7809 0.049 Uiso 1 1 d
H9 H -0.6282 -0.5212 -1.1047 0.051 Uiso 1 1 d
H10 H -0.6701 -0.4194 -1.1038 0.044 Uiso 1 1 d

loop_
_atom_site_aniso_label
_atom_site_aniso_U_11
_atom_site_aniso_U_22
_atom_site_aniso_U_33
_atom_site_aniso_U_23
_atom_site_aniso_U_13
_atom_site_aniso_U_12
Cl1 0.0411(3) 0.0385(3) 0.0380(3) -0.00241(15) -0.00968(19) 0.00144(15)
O1 0.0493(8) 0.0510(7) 0.0318(7) -0.0063(6) 0.0061(6) 0.0012(6)
O2 0.0379(7) 0.0702(9) 0.0574(9) -0.0208(8) 0.0113(7) -0.0054(7)
N1 0.0434(8) 0.0309(6) 0.0363(8) -0.0028(6) 0.0095(8) -0.0062(6)
C1 0.0374(8) 0.0311(8) 0.0260(8) -0.0003(6) 0.0037(8) -0.0017(6)
C2 0.0364(8) 0.0301(7) 0.0327(9) 0.0038(7) 0.0055(8) 0.0032(6)
C3 0.0298(7) 0.0321(8) 0.0273(9) -0.0017(6) 0.0046(7) -0.0033(6)
C4 0.0385(9) 0.0377(8) 0.0324(10) -0.0011(7) -0.0033(8) -0.0045(7)
C5 0.0382(9) 0.0380(9) 0.0441(11) 0.0036(8) -0.0043(9) 0.0061(7)
C6 0.0383(8) 0.0296(8) 0.0538(12) -0.0057(8) 0.0082(10) 0.0005(6)
C7 0.0481(10) 0.0391(8) 0.0415(10) -0.0137(8) 0.0038(9) -0.0088(8)
C8 0.0432(9) 0.0390(8) 0.0272(8) -0.0015(7) -0.0010(8) -0.0017(7)

loop_
_atom_type_symbol
_atom_type_description
_atom_type_scat_dispersion_real
_atom_type_scat_dispersion_imag
_atom_type_scat_source
C C 0.0181 0.0091 'International Tables Vol C Tables 4.2.6.8 and 6.1.1.4'
H H 0.0000 0.0000 'International Tables Vol C Tables 4.2.6.8 and 6.1.1.4'
O O 0.0492 0.0322 'International Tables Vol C Tables 4.2.6.8 and 6.1.1.4'
Cl Cl 0.3639 0.7018 'International Tables Vol C Tables 4.2.6.8 and 6.1.1.4'
N N 0.0311 0.0180 'International Tables Vol C Tables 4.2.6.8 and 6.1.1.4'

loop_
_geom_angle_atom_site_label_1
_geom_angle_atom_site_label_2
_geom_angle_atom_site_label_3
_geom_angle
N1 C1 C3 112.10(13)
N1 C1 C2 107.91(13)
C3 C1 C2 109.79(13)
O1 C2 O2 125.52(17)
O1 C2 C1 124.08(17)
O2 C2 C1 110.39(15)
C4 C3 C8 119.58(16)
C4 C3 C1 121.53(16)
C8 C3 C1 118.68(16)
C3 C4 C5 119.92(17)
C6 C5 C4 120.20(18)
C5 C6 C7 120.31(15)
C6 C7 C8 119.70(17)
C3 C8 C7 120.29(17)

loop_
_geom_bond_atom_site_label_1
_geom_bond_atom_site_label_2
_geom_bond_distance
O1 C2 1.197(2)
O2 C2 1.319(3)
N1 C1 1.496(2)
C1 C3 1.516(2)
C1 C2 1.518(2)
C3 C4 1.387(3)
C3 C8 1.388(2)
C4 C5 1.388(2)
C5 C6 1.379(3)
C6 C7 1.381(3)
C7 C8 1.389(2)
